data_4126448
loop_
_publ_author_name
'Garc\'ia-Morales, Cristina'
'Ranieri, Beatrice'
'Escofet, Imma'
'L\'opez-Suarez, Laura'
'Obradors, Carla'
'Konovalov, Andrey I.'
'Echavarren, Antonio M.'

_publ_section_title
;
 Enantioselective Synthesis of Cyclobutenes by Intermolecular [2+2]
 Cycloaddition with Non-C2 Symmetric Digold Catalysts.
;
_journal_name_full 'Journal of the American Chemical Society'
_journal_paper_doi 10.1021/jacs.7b07651
_journal_year 2017
_chemical_absolute_configuration ad
_chemical_formula_sum 'C25 H32'
_chemical_formula_weight 332.50
_chemical_name_systematic
;
 ?
;
_space_group_IT_number 4
_space_group_name_Hall 'P 2yb'
_symmetry_cell_setting monoclinic
_symmetry_space_group_name_Hall 'P 2yb'
_symmetry_space_group_name_H-M 'P 1 21 1'
_atom_sites_solution_hydrogens geom
_audit_creation_method SHELXL-2014
_cell_angle_alpha 90
_cell_angle_beta 91.584(6)
_cell_angle_gamma 90
_cell_formula_units_Z 2
_cell_length_a 10.1094(6)
_cell_length_b 6.1675(4)
_cell_length_c 16.2477(12)
_cell_measurement_reflns_used 13423
_cell_measurement_temperature 100(2)
_cell_measurement_theta_max 30.190
_cell_measurement_theta_min 2.344
_cell_volume 1012.65(12)
_computing_cell_refinement 'CrystalClear-SM Expert 2.1 b29 (Rigaku, 2013)'
_computing_data_collection 'CrystalClear-SM Expert 2.1 b29 (Rigaku, 2013)'
_computing_data_reduction 'CrystalClear-SM Expert 2.1 b29 (Rigaku, 2013)'
_computing_molecular_graphics 'SHELXL-2014 (Sheldrick, 2014)'
_computing_publication_material 'SHELXL-2014 (Sheldrick, 2014)'
_computing_structure_refinement 'SHELXL-2014 (Sheldrick, 2014)'
_computing_structure_solution Sir2014
_diffrn_ambient_temperature 100(2)
_diffrn_detector_area_resol_mean 5.8140
_diffrn_detector_type 'PILATUS 200K'
_diffrn_measured_fraction_theta_full 0.999
_diffrn_measured_fraction_theta_max 0.893
_diffrn_measurement_device_type '1/4chi goniometer'
_diffrn_measurement_method
;
 Fullsphere data collection, phi and omega scans
;
_diffrn_measurement_specimen_support 'magnetic support with MicroMount'
_diffrn_radiation_monochromator 'Confocal Max Flux optic'
_diffrn_radiation_type MoK\a
_diffrn_radiation_wavelength 0.7107
_diffrn_reflns_av_R_equivalents 0.0717
_diffrn_reflns_av_unetI/netI 0.0927
_diffrn_reflns_Laue_measured_fraction_full 0.999
_diffrn_reflns_Laue_measured_fraction_max 0.893
_diffrn_reflns_limit_h_max 14
_diffrn_reflns_limit_h_min -12
_diffrn_reflns_limit_k_max 8
_diffrn_reflns_limit_k_min -8
_diffrn_reflns_limit_l_max 21
_diffrn_reflns_limit_l_min -21
_diffrn_reflns_number 13423
_diffrn_reflns_point_group_measured_fraction_full 0.984
_diffrn_reflns_point_group_measured_fraction_max 0.836
_diffrn_reflns_theta_full 25.242
_diffrn_reflns_theta_max 30.190
_diffrn_reflns_theta_min 2.344
_diffrn_source 'Microfocus rotating anode X-ray tube'
_diffrn_source_current 24
_diffrn_source_power 50
_diffrn_source_size '0.2 mm x 0.2 mm fine focus'
_diffrn_source_type 'Rigaku MicroMax-007HF'
_exptl_absorpt_coefficient_mu 0.061
_exptl_absorpt_correction_T_max 0.998
_exptl_absorpt_correction_T_min 0.768
_exptl_absorpt_correction_type multi-scan
_exptl_absorpt_process_details
; 
 CrystalClear-SM Expert 2.1 b29 (Rigaku, 2013)
;
_exptl_crystal_colour Colourless
_exptl_crystal_density_diffrn 1.090
_exptl_crystal_description Plate
_exptl_crystal_F_000 364
_exptl_crystal_size_max 0.15
_exptl_crystal_size_mid 0.1
_exptl_crystal_size_min 0.04
_refine_diff_density_max 0.422
_refine_diff_density_min -0.286
_refine_diff_density_rms 0.069
_refine_ls_abs_structure_details
;
 Flack x determined using 1287 quotients [(I+)-(I-)]/[(I+)+(I-)]
 (Parsons, Flack and Wagner, Acta Cryst. B69 (2013) 249-259).
;
_refine_ls_abs_structure_Flack -10.0(10)
_refine_ls_extinction_method none
_refine_ls_goodness_of_fit_ref 1.044
_refine_ls_hydrogen_treatment constr
_refine_ls_matrix_type full
_refine_ls_number_parameters 233
_refine_ls_number_reflns 5030
_refine_ls_number_restraints 1
_refine_ls_restrained_S_all 1.044
_refine_ls_R_factor_all 0.1045
_refine_ls_R_factor_gt 0.0703
_refine_ls_shift/su_max 0.000
_refine_ls_shift/su_mean 0.000
_refine_ls_structure_factor_coef Fsqd
_refine_ls_weighting_details 'w=1/[\s^2^(Fo^2^)+(0.1000P)^2^] where P=(Fo^2^+2Fc^2^)/3'
_refine_ls_weighting_scheme calc
_refine_ls_wR_factor_gt 0.1616
_refine_ls_wR_factor_ref 0.1777
_reflns_Friedel_coverage 0.726
_reflns_Friedel_fraction_full 0.966
_reflns_Friedel_fraction_max 0.769
_reflns_number_gt 3610
_reflns_number_total 5030
_reflns_threshold_expression 'I > 2\s(I)'
_cod_data_source_file ja7b07651_si_006.cif
_cod_data_source_block CG3_49
_cod_depositor_comments
;
The following automatic conversions were performed:

'_symmetry_cell_setting' value 'Monoclinic' changed to 'monoclinic'
according to
/home/data/users/saulius/crontab/automatic-downloads/rss-feeds/ACS/lib/dictionaries/cif_core.dic
dictionary named 'cif_core.dic' version 2.4.2 from 2011-04-26.

'_exptl_absorpt_correction_type' value 'Multi-scan' changed to
'multi-scan' according to
/home/data/users/saulius/crontab/automatic-downloads/rss-feeds/ACS/lib/dictionaries/cif_core.dic
dictionary named 'cif_core.dic' version 2.4.2 from 2011-04-26.

Automatic conversion script
Id: cif_fix_values 4973 2017-02-22 13:04:09Z antanas 
;
_cod_original_cell_volume 1012.66(12)
_cod_original_sg_symbol_H-M P2(1)
_cod_database_code 4126448
_shelx_space_group_comment
;
The symmetry employed for this shelxl refinement is uniquely defined
by the following loop, which should always be used as a source of
symmetry information in preference to the above space-group names.
They are only intended as comments.
;
_shelx_estimated_absorpt_t_min 0.991
_shelx_estimated_absorpt_t_max 0.998
_shelxl_version_number 2014-3

loop_
_space_group_symop_operation_xyz
'x, y, z'
'-x, y+1/2, -z'

loop_
_atom_site_label
_atom_site_type_symbol
_atom_site_fract_x
_atom_site_fract_y
_atom_site_fract_z
_atom_site_U_iso_or_equiv
_atom_site_adp_type
_atom_site_occupancy
_atom_site_site_symmetry_order
_atom_site_calc_flag
_atom_site_refinement_flags_posn
_atom_site_refinement_flags_adp
C1 C 1.0888(3) 0.7285(7) 0.2924(2) 0.0329(9) Uani 1 1 d . .
H1A H 1.1443 0.6043 0.2847 0.049 Uiso 1 1 calc R U
H1B H 1.1189 0.8065 0.3405 0.049 Uiso 1 1 calc R U
H1C H 1.0929 0.8214 0.2451 0.049 Uiso 1 1 calc R U
C2 C 0.9460(3) 0.6544(6) 0.3034(2) 0.0227(8) Uani 1 1 d . .
C3 C 0.9243(3) 0.5303(6) 0.3874(2) 0.0259(8) Uani 1 1 d . .
H3A H 0.8780 0.3932 0.3814 0.031 Uiso 1 1 calc R U
H3B H 1.0034 0.5160 0.4221 0.031 Uiso 1 1 calc R U
C4 C 0.8367(3) 0.7198(5) 0.4091(2) 0.0213(7) Uani 1 1 d . .
C5 C 0.8548(3) 0.8249(6) 0.3380(2) 0.0236(7) Uani 1 1 d . .
H5 H 0.8227 0.9559 0.3173 0.028 Uiso 1 1 calc R U
C6 C 0.8961(3) 0.5328(5) 0.2275(2) 0.0205(7) Uani 1 1 d . .
C7 C 0.8037(3) 0.6251(5) 0.1727(2) 0.0210(7) Uani 1 1 d . .
H7 H 0.7695 0.7617 0.1837 0.025 Uiso 1 1 calc R U
C8 C 0.7624(3) 0.5161(6) 0.1024(2) 0.0210(7) Uani 1 1 d . .
H8 H 0.6997 0.5810 0.0674 0.025 Uiso 1 1 calc R U
C9 C 0.8110(3) 0.3133(5) 0.0820(2) 0.0210(7) Uani 1 1 d . .
C10 C 0.9022(3) 0.2200(5) 0.1376(2) 0.0229(7) Uani 1 1 d . .
H10 H 0.9357 0.0827 0.1268 0.027 Uiso 1 1 calc R U
C11 C 0.9441(3) 0.3286(5) 0.2089(2) 0.0227(7) Uani 1 1 d . .
H11 H 1.0053 0.2628 0.2446 0.027 Uiso 1 1 calc R U
C12 C 0.7631(3) 0.1966(5) 0.0035(2) 0.0206(7) Uani 1 1 d . .
C13 C 0.6279(3) 0.0903(6) 0.0198(2) 0.0267(8) Uani 1 1 d . .
H13A H 0.5951 0.0207 -0.0295 0.040 Uiso 1 1 calc R U
H13B H 0.5663 0.1995 0.0362 0.040 Uiso 1 1 calc R U
H13C H 0.6384 -0.0154 0.0629 0.040 Uiso 1 1 calc R U
C14 C 0.7460(4) 0.3553(6) -0.0680(2) 0.0298(8) Uani 1 1 d . .
H14A H 0.7242 0.2767 -0.1175 0.045 Uiso 1 1 calc R U
H14B H 0.8269 0.4338 -0.0749 0.045 Uiso 1 1 calc R U
H14C H 0.6760 0.4552 -0.0566 0.045 Uiso 1 1 calc R U
C15 C 0.8599(3) 0.0207(6) -0.0228(2) 0.0279(8) Uani 1 1 d . .
H15A H 0.8295 -0.0414 -0.0741 0.042 Uiso 1 1 calc R U
H15B H 0.8651 -0.0903 0.0186 0.042 Uiso 1 1 calc R U
H15C H 0.9459 0.0834 -0.0294 0.042 Uiso 1 1 calc R U
C16 C 0.7614(3) 0.7614(5) 0.4836(2) 0.0221(7) Uani 1 1 d . .
C17 C 0.7543(5) 0.6094(7) 0.5442(3) 0.0502(13) Uani 1 1 d . .
H17 H 0.7966 0.4768 0.5377 0.060 Uiso 1 1 calc R U
C18 C 0.6855(5) 0.6481(7) 0.6153(3) 0.0500(13) Uani 1 1 d . .
H18 H 0.6828 0.5400 0.6551 0.060 Uiso 1 1 calc R U
C19 C 0.6212(3) 0.8397(6) 0.6292(2) 0.0218(7) Uani 1 1 d . .
C20 C 0.6251(4) 0.9900(7) 0.5670(2) 0.0376(10) Uani 1 1 d . .
H20 H 0.5801 1.1204 0.5729 0.045 Uiso 1 1 calc R U
C21 C 0.6942(5) 0.9530(6) 0.4954(2) 0.0382(10) Uani 1 1 d . .
H21 H 0.6950 1.0594 0.4549 0.046 Uiso 1 1 calc R U
C22 C 0.5448(3) 0.8758(6) 0.7086(2) 0.0221(7) Uani 1 1 d . .
C23 C 0.4098(3) 0.7636(6) 0.7002(2) 0.0318(9) Uani 1 1 d . .
H23A H 0.3599 0.8266 0.6552 0.048 Uiso 1 1 calc R U
H23B H 0.3626 0.7822 0.7502 0.048 Uiso 1 1 calc R U
H23C H 0.4224 0.6118 0.6901 0.048 Uiso 1 1 calc R U
C24 C 0.6200(4) 0.7803(6) 0.7830(2) 0.0302(8) Uani 1 1 d . .
H24A H 0.6267 0.6259 0.7767 0.045 Uiso 1 1 calc R U
H24B H 0.5735 0.8129 0.8322 0.045 Uiso 1 1 calc R U
H24C H 0.7072 0.8420 0.7867 0.045 Uiso 1 1 calc R U
C25 C 0.5223(3) 1.1179(6) 0.7247(2) 0.0268(8) Uani 1 1 d . .
H25A H 0.6058 1.1922 0.7259 0.040 Uiso 1 1 calc R U
H25B H 0.4806 1.1360 0.7766 0.040 Uiso 1 1 calc R U
H25C H 0.4665 1.1772 0.6815 0.040 Uiso 1 1 calc R U

loop_
_atom_site_aniso_label
_atom_site_aniso_U_11
_atom_site_aniso_U_22
_atom_site_aniso_U_33
_atom_site_aniso_U_23
_atom_site_aniso_U_13
_atom_site_aniso_U_12
C1 0.0149(15) 0.052(2) 0.032(2) -0.0101(18) 0.0030(14) -0.0077(17)
C2 0.0108(14) 0.0316(19) 0.0257(18) -0.0005(15) 0.0002(12) 0.0020(13)
C3 0.0154(15) 0.036(2) 0.0262(18) -0.0005(16) 0.0001(13) 0.0043(15)
C4 0.0127(14) 0.0244(17) 0.0266(18) 0.0008(14) -0.0023(12) 0.0007(14)
C5 0.0167(15) 0.0243(18) 0.0295(19) -0.0027(15) -0.0016(13) 0.0006(14)
C6 0.0117(14) 0.0280(18) 0.0221(17) 0.0021(14) 0.0037(12) -0.0019(14)
C7 0.0122(14) 0.0197(17) 0.0313(19) -0.0016(14) 0.0024(13) 0.0008(13)
C8 0.0141(14) 0.0255(18) 0.0234(17) 0.0025(15) -0.0009(12) 0.0000(14)
C9 0.0129(13) 0.0260(18) 0.0244(17) 0.0024(14) 0.0042(12) -0.0052(13)
C10 0.0150(14) 0.0217(17) 0.0322(19) 0.0005(15) 0.0043(13) 0.0020(14)
C11 0.0140(14) 0.0286(19) 0.0255(18) 0.0047(15) 0.0009(13) 0.0034(14)
C12 0.0140(14) 0.0238(18) 0.0240(17) -0.0043(14) 0.0016(12) -0.0027(13)
C13 0.0142(15) 0.030(2) 0.036(2) -0.0050(16) 0.0023(14) -0.0018(14)
C14 0.0299(19) 0.032(2) 0.0270(19) -0.0032(17) -0.0028(15) -0.0016(17)
C15 0.0187(16) 0.032(2) 0.033(2) -0.0076(17) 0.0023(14) -0.0003(16)
C16 0.0131(14) 0.0293(19) 0.0239(18) 0.0004(14) -0.0019(12) 0.0007(13)
C17 0.069(3) 0.041(2) 0.042(2) 0.016(2) 0.028(2) 0.033(2)
C18 0.077(3) 0.038(2) 0.037(2) 0.018(2) 0.030(2) 0.028(2)
C19 0.0104(13) 0.0293(19) 0.0255(17) -0.0038(15) 0.0005(12) -0.0001(14)
C20 0.045(2) 0.037(2) 0.031(2) 0.0046(17) 0.0071(17) 0.022(2)
C21 0.057(3) 0.036(2) 0.0221(19) 0.0095(16) 0.0074(18) 0.018(2)
C22 0.0132(15) 0.0274(19) 0.0259(18) -0.0021(15) 0.0041(13) -0.0012(13)
C23 0.0168(15) 0.037(2) 0.042(2) -0.0110(18) 0.0072(15) -0.0040(15)
C24 0.0257(18) 0.037(2) 0.0283(19) -0.0026(15) 0.0031(15) 0.0030(15)
C25 0.0194(16) 0.0301(19) 0.0312(19) -0.0039(15) 0.0056(14) -0.0023(14)

loop_
_atom_type_symbol
_atom_type_description
_atom_type_scat_dispersion_real
_atom_type_scat_dispersion_imag
_atom_type_scat_source
C C 0.0033 0.0016 'International Tables Vol C Tables 4.2.6.8 and 6.1.1.4'
H H 0.0000 0.0000 'International Tables Vol C Tables 4.2.6.8 and 6.1.1.4'

loop_
_geom_angle_atom_site_label_1
_geom_angle_atom_site_label_2
_geom_angle_atom_site_label_3
_geom_angle
C5 C2 C6 116.9(3)
C5 C2 C1 114.9(3)
C6 C2 C1 110.3(3)
C5 C2 C3 85.2(2)
C6 C2 C3 114.2(3)
C1 C2 C3 113.5(3)
C4 C3 C2 85.6(3)
C5 C4 C16 135.3(3)
C5 C4 C3 94.5(3)
C16 C4 C3 130.2(3)
C4 C5 C2 94.7(3)
C11 C6 C7 117.6(3)
C11 C6 C2 121.1(3)
C7 C6 C2 121.3(3)
C8 C7 C6 120.8(3)
C7 C8 C9 122.4(3)
C8 C9 C10 116.7(3)
C8 C9 C12 121.1(3)
C10 C9 C12 122.2(3)
C11 C10 C9 121.3(3)
C6 C11 C10 121.2(3)
C14 C12 C15 107.6(3)
C14 C12 C9 111.1(3)
C15 C12 C9 112.1(3)
C14 C12 C13 108.7(3)
C15 C12 C13 108.8(3)
C9 C12 C13 108.5(3)
C17 C16 C21 116.9(3)
C17 C16 C4 120.9(3)
C21 C16 C4 122.2(3)
C16 C17 C18 121.4(4)
C19 C18 C17 122.5(4)
C18 C19 C20 115.9(3)
C18 C19 C22 121.0(3)
C20 C19 C22 123.0(3)
C19 C20 C21 122.0(3)
C16 C21 C20 121.2(3)
C24 C22 C23 108.6(3)
C24 C22 C25 108.3(3)
C23 C22 C25 108.6(3)
C24 C22 C19 110.9(3)
C23 C22 C19 109.1(3)
C25 C22 C19 111.3(3)

loop_
_geom_bond_atom_site_label_1
_geom_bond_atom_site_label_2
_geom_bond_distance
C1 C2 1.529(5)
C2 C5 1.517(5)
C2 C6 1.518(5)
C2 C3 1.585(5)
C3 C4 1.514(5)
C4 C5 1.341(5)
C4 C16 1.471(5)
C6 C11 1.386(5)
C6 C7 1.394(5)
C7 C8 1.380(5)
C8 C9 1.387(5)
C9 C10 1.397(5)
C9 C12 1.532(5)
C10 C11 1.394(5)
C12 C14 1.525(5)
C12 C15 1.529(5)
C12 C13 1.546(4)
C16 C17 1.363(5)
C16 C21 1.380(5)
C17 C18 1.386(6)
C18 C19 1.370(5)
C19 C20 1.373(5)
C19 C22 1.537(5)
C20 C21 1.392(6)
C22 C24 1.527(5)
C22 C23 1.533(5)
C22 C25 1.534(5)

loop_
_geom_torsion_atom_site_label_1
_geom_torsion_atom_site_label_2
_geom_torsion_atom_site_label_3
_geom_torsion_atom_site_label_4
_geom_torsion
C5 C2 C3 C4 -0.1(2)
C6 C2 C3 C4 -117.4(3)
C1 C2 C3 C4 115.0(3)
C2 C3 C4 C5 0.1(3)
C2 C3 C4 C16 -180.0(3)
C16 C4 C5 C2 180.0(4)
C3 C4 C5 C2 -0.1(3)
C6 C2 C5 C4 114.8(3)
C1 C2 C5 C4 -113.6(3)
C3 C2 C5 C4 0.1(3)
C5 C2 C6 C11 -155.9(3)
C1 C2 C6 C11 70.4(4)
C3 C2 C6 C11 -58.8(4)
C5 C2 C6 C7 26.2(4)
C1 C2 C6 C7 -107.5(4)
C3 C2 C6 C7 123.3(3)
C11 C6 C7 C8 -0.2(4)
C2 C6 C7 C8 177.7(3)
C6 C7 C8 C9 -0.9(5)
C7 C8 C9 C10 1.7(4)
C7 C8 C9 C12 180.0(3)
C8 C9 C10 C11 -1.4(4)
C12 C9 C10 C11 -179.7(3)
C7 C6 C11 C10 0.5(4)
C2 C6 C11 C10 -177.5(3)
C9 C10 C11 C6 0.4(5)
C8 C9 C12 C14 39.6(4)
C10 C9 C12 C14 -142.3(3)
C8 C9 C12 C15 160.0(3)
C10 C9 C12 C15 -21.8(4)
C8 C9 C12 C13 -79.8(4)
C10 C9 C12 C13 98.3(3)
C5 C4 C16 C17 174.3(4)
C3 C4 C16 C17 -5.6(6)
C5 C4 C16 C21 -5.2(6)
C3 C4 C16 C21 174.9(4)
C21 C16 C17 C18 -1.6(7)
C4 C16 C17 C18 178.9(4)
C16 C17 C18 C19 -0.2(8)
C17 C18 C19 C20 2.1(7)
C17 C18 C19 C22 179.5(4)
C18 C19 C20 C21 -2.3(6)
C22 C19 C20 C21 -179.5(4)
C17 C16 C21 C20 1.4(6)
C4 C16 C21 C20 -179.1(4)
C19 C20 C21 C16 0.5(7)
C18 C19 C22 C24 40.0(5)
C20 C19 C22 C24 -142.9(4)
C18 C19 C22 C23 -79.6(4)
C20 C19 C22 C23 97.6(4)
C18 C19 C22 C25 160.7(4)
C20 C19 C22 C25 -22.2(5)
